data_7124852
loop_
_publ_author_name
'Foster, Jonathan A.'
'Henke, Sebastian'
'Schneemann, Andreas'
'Fischer, Roland A.'
'Cheetham, Anthony K.'

_publ_section_title
;
 Liquid exfoliation of alkyl-ether functionalised layered metal-organic
 frameworks to nanosheets.
;
_journal_issue 69
_journal_name_full 'Chemical communications (Cambridge, England)'
_journal_page_first 10474
_journal_page_last 10477
_journal_paper_doi 10.1039/c6cc05154e
_journal_volume 52
_journal_year 2016
_chemical_formula_moiety 'C19 H27 N O9 Zn'
_chemical_formula_sum 'C19 H27 N O9 Zn'
_chemical_formula_weight 478.78
_chemical_name_systematic Zn(BMP-bdc)(DMF)
_space_group_crystal_system triclinic
_space_group_IT_number 2
_space_group_name_Hall '-P 1'
_space_group_name_H-M_alt 'P -1'
_atom_sites_solution_hydrogens geom
_atom_sites_solution_primary direct
_audit_creation_date 2016-03-08
_audit_creation_method
;
Olex2 1.2
(compiled 2016.02.16 svn.r3265 for OlexSys, GUI svn.r5155)
;
_audit_update_record
;
2016-03-08 deposited with the CCDC.
2016-07-19 downloaded from the CCDC.
;
_cell_angle_alpha 85.208(3)
_cell_angle_beta 74.992(3)
_cell_angle_gamma 67.508(5)
_cell_formula_units_Z 2
_cell_length_a 10.4273(6)
_cell_length_b 10.8211(5)
_cell_length_c 10.8805(3)
_cell_measurement_reflns_used 4861
_cell_measurement_temperature 108(2)
_cell_measurement_theta_max 28.7906
_cell_measurement_theta_min 3.2489
_cell_volume 1095.45(10)
_computing_cell_refinement
;
CrysAlisPro, Oxford Diffraction Ltd.,
Version 1.171.33.48 (release 15-09-2009 CrysAlis171 .NET)
(compiled Sep 15 2009,11:49:04)
;
_computing_data_collection
;
CrysAlisPro, Oxford Diffraction Ltd.,
Version 1.171.33.48 (release 15-09-2009 CrysAlis171 .NET)
(compiled Sep 15 2009,11:49:04)
;
_computing_data_reduction
;
CrysAlisPro, Oxford Diffraction Ltd.,
Version 1.171.33.48 (release 15-09-2009 CrysAlis171 .NET)
(compiled Sep 15 2009,11:49:04)
;
_computing_molecular_graphics 'Olex2 (Dolomanov et al., 2009)'
_computing_publication_material 'Olex2 (Dolomanov et al., 2009)'
_computing_structure_refinement 'ShelXL (Sheldrick, 2015)'
_computing_structure_solution 'ShelXS (Sheldrick, 2008)'
_diffrn_ambient_temperature 108(2)
_diffrn_detector_area_resol_mean 8.4171
_diffrn_measured_fraction_theta_full 0.998
_diffrn_measured_fraction_theta_max 0.844
_diffrn_measurement_details
;
#__ type_ start__ end____ width___ exp.time_
  1 omega  -73.00  111.00   1.0000   25.0800
omega____ theta____ kappa____ phi______ frames
    -       20.6944    6.0000   97.0000 184

#__ type_ start__ end____ width___ exp.time_
  2 omega   62.00  120.00   1.0000   25.0800
omega____ theta____ kappa____ phi______ frames
    -       20.6944  179.0000  120.0000 58

#__ type_ start__ end____ width___ exp.time_
  3 omega   59.00   95.00   1.0000   25.0800
omega____ theta____ kappa____ phi______ frames
    -       20.6944  179.0000 -150.0000 36

#__ type_ start__ end____ width___ exp.time_
  4 omega -100.00  -56.00   1.0000   25.0800
omega____ theta____ kappa____ phi______ frames
    -      -24.4444  179.0000 -180.0000 44

#__ type_ start__ end____ width___ exp.time_
  5 omega -121.00  -54.00   1.0000   25.0800
omega____ theta____ kappa____ phi______ frames
    -      -24.4444  179.0000   90.0000 67
;
_diffrn_measurement_device_type 'Xcalibur, Sapphire2, large Be window'
_diffrn_measurement_method '\w scans'
_diffrn_orient_matrix_UB_11 -0.0617112092
_diffrn_orient_matrix_UB_12 -0.0151606386
_diffrn_orient_matrix_UB_13 0.0057639801
_diffrn_orient_matrix_UB_21 0.0423792643
_diffrn_orient_matrix_UB_22 -0.0693019569
_diffrn_orient_matrix_UB_23 -0.0009521555
_diffrn_orient_matrix_UB_31 -0.0128323164
_diffrn_orient_matrix_UB_32 0.0015086088
_diffrn_orient_matrix_UB_33 0.0672358759
_diffrn_radiation_monochromator graphite
_diffrn_radiation_type MoK\a
_diffrn_radiation_wavelength 0.71073
_diffrn_reflns_av_R_equivalents 0.0167
_diffrn_reflns_av_unetI/netI 0.0423
_diffrn_reflns_Laue_measured_fraction_full 0.998
_diffrn_reflns_Laue_measured_fraction_max 0.844
_diffrn_reflns_limit_h_max 13
_diffrn_reflns_limit_h_min -12
_diffrn_reflns_limit_k_max 13
_diffrn_reflns_limit_k_min -11
_diffrn_reflns_limit_l_max 14
_diffrn_reflns_limit_l_min -8
_diffrn_reflns_number 7710
_diffrn_reflns_point_group_measured_fraction_full 0.998
_diffrn_reflns_point_group_measured_fraction_max 0.844
_diffrn_reflns_theta_full 26.000
_diffrn_reflns_theta_max 28.854
_diffrn_reflns_theta_min 3.257
_diffrn_source 'Enhance (Mo) X-ray Source'
_exptl_absorpt_coefficient_mu 1.170
_exptl_absorpt_correction_T_max 1.00000
_exptl_absorpt_correction_T_min 0.99140
_exptl_absorpt_correction_type multi-scan
_exptl_absorpt_process_details
;
CrysAlisPro, Oxford Diffraction Ltd.,
Version 1.171.33.48 (release 15-09-2009 CrysAlis171 .NET)
(compiled Sep 15 2009,11:49:04)
Empirical absorption correction using spherical harmonics,
 implemented in SCALE3 ABSPACK scaling algorithm.
;
_exptl_crystal_colour colourless
_exptl_crystal_colour_primary colourless
_exptl_crystal_density_diffrn 1.452
_exptl_crystal_description prism
_exptl_crystal_F_000 500
_exptl_crystal_recrystallization_method 'Solvothermal Synthesis'
_exptl_crystal_size_max 0.25
_exptl_crystal_size_mid 0.2
_exptl_crystal_size_min 0.15
_refine_diff_density_max 0.428
_refine_diff_density_min -0.255
_refine_diff_density_rms 0.064
_refine_ls_extinction_method none
_refine_ls_goodness_of_fit_ref 0.962
_refine_ls_hydrogen_treatment constr
_refine_ls_matrix_type full
_refine_ls_number_parameters 275
_refine_ls_number_reflns 4844
_refine_ls_number_restraints 0
_refine_ls_restrained_S_all 0.962
_refine_ls_R_factor_all 0.0331
_refine_ls_R_factor_gt 0.0256
_refine_ls_shift/su_max 0.001
_refine_ls_shift/su_mean 0.000
_refine_ls_structure_factor_coef Fsqd
_refine_ls_weighting_details 'w=1/[\s^2^(Fo^2^)+(0.0284P)^2^] where P=(Fo^2^+2Fc^2^)/3'
_refine_ls_weighting_scheme calc
_refine_ls_wR_factor_gt 0.0550
_refine_ls_wR_factor_ref 0.0558
_reflns_Friedel_coverage 0.000
_reflns_number_gt 3981
_reflns_number_total 4844
_reflns_threshold_expression 'I > 2\s(I)'
_cod_data_source_file c6cc05154e2.cif
_cod_data_source_block zn-bmp-bdc-dmf
_cod_original_cell_volume 1095.45(9)
_cod_database_code 7124852
_chemical_oxdiff_formula 'C12 H10 S O2'
_shelx_space_group_comment
;
The symmetry employed for this shelxl refinement is uniquely defined
by the following loop, which should always be used as a source of
symmetry information in preference to the above space-group names.
They are only intended as comments.
;
_reflns_odcompleteness_completeness 99.64
_reflns_odcompleteness_iscentric 1
_reflns_odcompleteness_theta 26.32
_olex2_refinement_description
;
1. Fixed Uiso
 At 1.2 times of:
  All C(H) groups, All C(H,H) groups
 At 1.5 times of:
  All C(H,H,H) groups
2.a Secondary CH2 refined with riding coordinates:
 C5(H5A,H5B), C6(H6A,H6B), C7(H7A,H7B), C13(H13A,H13B), C14(H14A,H14B),
 C15(H15A,H15B)
2.b Aromatic/amide H refined with riding coordinates:
 C2(H2), C10(H10), C17(H17)
2.c Idealised Me refined as rotating group:
 C8(H8A,H8B,H8C), C16(H16A,H16B,H16C), C18(H18A,H18B,H18C), C19(H19A,H19B,H19C)
;
_shelx_shelxl_version_number 2014/7
_olex2_submission_special_instructions 'No special instructions were received'

loop_
_space_group_symop_operation_xyz
'x, y, z'
'-x, -y, -z'

loop_
_atom_site_label
_atom_site_type_symbol
_atom_site_fract_x
_atom_site_fract_y
_atom_site_fract_z
_atom_site_U_iso_or_equiv
_atom_site_adp_type
_atom_site_occupancy
_atom_site_site_symmetry_order
_atom_site_calc_flag
_atom_site_refinement_flags_posn
Zn1 Zn 0.15760(2) 0.44555(2) 0.96375(2) 0.00992(6) Uani 1 1 d .
O1 O 0.10284(13) 0.64693(11) 0.95659(11) 0.0216(3) Uani 1 1 d .
O2 O -0.13677(13) 0.73509(12) 1.00593(11) 0.0217(3) Uani 1 1 d .
O3 O 0.03350(12) 0.88521(11) 0.77035(10) 0.0169(3) Uani 1 1 d .
O4 O 0.37561(15) 0.68915(14) 0.59966(13) 0.0371(4) Uani 1 1 d .
O5 O 0.10760(13) 0.44907(12) 0.79702(10) 0.0234(3) Uani 1 1 d .
O6 O -0.13158(13) 0.53980(13) 0.84501(10) 0.0251(3) Uani 1 1 d .
O7 O 0.16213(12) 0.26467(12) 0.60015(10) 0.0186(3) Uani 1 1 d .
O8 O 0.57430(14) -0.00148(14) 0.74914(12) 0.0337(3) Uani 1 1 d .
O9 O 0.36984(12) 0.38115(12) 0.91820(10) 0.0162(2) Uani 1 1 d .
N1 N 0.57085(15) 0.26252(16) 0.98371(13) 0.0236(3) Uani 1 1 d .
C1 C -0.01612(18) 0.74229(16) 0.98346(14) 0.0133(3) Uani 1 1 d .
C2 C -0.03107(17) 0.93127(16) 1.11106(14) 0.0145(3) Uani 1 1 d .
H2 H -0.0525 0.8842 1.1863 0.017 Uiso 1 1 calc R
C3 C -0.01092(17) 0.87776(16) 0.99193(14) 0.0131(3) Uani 1 1 d .
C4 C 0.01953(17) 0.94670(16) 0.88138(14) 0.0137(3) Uani 1 1 d .
C5 C 0.1099(2) 0.92318(18) 0.65359(15) 0.0213(4) Uani 1 1 d .
H5A H 0.1974 0.9315 0.6651 0.026 Uiso 1 1 calc R
H5B H 0.0490 1.0101 0.6251 0.026 Uiso 1 1 calc R
C6 C 0.1486(2) 0.81346(19) 0.55705(16) 0.0256(4) Uani 1 1 d .
H6A H 0.0598 0.8059 0.5480 0.031 Uiso 1 1 calc R
H6B H 0.1972 0.8379 0.4733 0.031 Uiso 1 1 calc R
C7 C 0.2452(2) 0.6799(2) 0.59499(18) 0.0332(5) Uani 1 1 d .
H7A H 0.1985 0.6552 0.6794 0.040 Uiso 1 1 calc R
H7B H 0.2639 0.6100 0.5323 0.040 Uiso 1 1 calc R
C8 C 0.4577(3) 0.5791(2) 0.6633(2) 0.0504(7) Uani 1 1 d .
H8A H 0.4811 0.4958 0.6179 0.076 Uiso 1 1 calc GR
H8B H 0.4023 0.5761 0.7505 0.076 Uiso 1 1 calc GR
H8C H 0.5464 0.5895 0.6654 0.076 Uiso 1 1 calc GR
C9 C -0.01073(19) 0.49252(16) 0.76896(14) 0.0160(4) Uani 1 1 d .
C10 C -0.09279(18) 0.60729(17) 0.57931(14) 0.0164(4) Uani 1 1 d .
H10 H -0.1571 0.6807 0.6342 0.020 Uiso 1 1 calc R
C11 C -0.00724(17) 0.49252(17) 0.62991(14) 0.0146(3) Uani 1 1 d .
C12 C 0.08585(18) 0.38363(17) 0.54969(14) 0.0149(3) Uani 1 1 d .
C13 C 0.31043(18) 0.24224(18) 0.58411(16) 0.0219(4) Uani 1 1 d .
H13A H 0.3201 0.3248 0.6057 0.026 Uiso 1 1 calc R
H13B H 0.3636 0.2168 0.4946 0.026 Uiso 1 1 calc R
C14 C 0.37017(19) 0.13034(18) 0.67198(16) 0.0219(4) Uani 1 1 d .
H14A H 0.3134 0.1554 0.7607 0.026 Uiso 1 1 calc R
H14B H 0.3612 0.0481 0.6485 0.026 Uiso 1 1 calc R
C15 C 0.52513(19) 0.10265(19) 0.66409(16) 0.0236(4) Uani 1 1 d .
H15A H 0.5831 0.0756 0.5761 0.028 Uiso 1 1 calc R
H15B H 0.5352 0.1845 0.6872 0.028 Uiso 1 1 calc R
C16 C 0.7196(2) -0.0335(2) 0.74504(19) 0.0322(5) Uani 1 1 d .
H16A H 0.7778 -0.0631 0.6587 0.048 Uiso 1 1 calc GR
H16B H 0.7497 -0.1054 0.8047 0.048 Uiso 1 1 calc GR
H16C H 0.7322 0.0457 0.7689 0.048 Uiso 1 1 calc GR
C17 C 0.43582(18) 0.29365(18) 0.98639(16) 0.0216(4) Uani 1 1 d .
H17 H 0.3849 0.2471 1.0434 0.026 Uiso 1 1 calc R
C18 C 0.6554(2) 0.3297(2) 0.89892(19) 0.0323(5) Uani 1 1 d .
H18A H 0.7319 0.2651 0.8363 0.048 Uiso 1 1 calc GR
H18B H 0.6977 0.3682 0.9486 0.048 Uiso 1 1 calc GR
H18C H 0.5937 0.4012 0.8547 0.048 Uiso 1 1 calc GR
C19 C 0.6413(2) 0.1600(2) 1.06713(19) 0.0395(6) Uani 1 1 d .
H19A H 0.5732 0.1221 1.1181 0.059 Uiso 1 1 calc GR
H19B H 0.6744 0.2005 1.1238 0.059 Uiso 1 1 calc GR
H19C H 0.7234 0.0890 1.0153 0.059 Uiso 1 1 calc GR

loop_
_atom_site_aniso_label
_atom_site_aniso_U_11
_atom_site_aniso_U_22
_atom_site_aniso_U_33
_atom_site_aniso_U_23
_atom_site_aniso_U_13
_atom_site_aniso_U_12
Zn1 0.00962(10) 0.01133(10) 0.00900(9) 0.00025(6) -0.00323(6) -0.00354(7)
O1 0.0170(7) 0.0101(6) 0.0350(7) 0.0004(5) -0.0050(5) -0.0031(6)
O2 0.0156(7) 0.0150(7) 0.0367(7) 0.0032(5) -0.0073(5) -0.0082(6)
O3 0.0208(6) 0.0168(6) 0.0148(6) -0.0004(4) -0.0027(5) -0.0100(5)
O4 0.0281(8) 0.0347(9) 0.0387(8) 0.0117(6) -0.0024(6) -0.0072(7)
O5 0.0232(7) 0.0327(8) 0.0141(6) -0.0019(5) -0.0106(5) -0.0060(6)
O6 0.0237(7) 0.0371(8) 0.0102(6) -0.0016(5) -0.0038(5) -0.0068(6)
O7 0.0190(6) 0.0179(7) 0.0179(6) 0.0037(5) -0.0089(5) -0.0037(5)
O8 0.0196(7) 0.0391(9) 0.0436(8) 0.0225(6) -0.0165(6) -0.0111(7)
O9 0.0105(6) 0.0188(7) 0.0180(6) 0.0040(5) -0.0050(4) -0.0037(5)
N1 0.0135(8) 0.0266(9) 0.0280(8) 0.0055(6) -0.0083(6) -0.0033(7)
C1 0.0183(9) 0.0139(9) 0.0101(8) 0.0024(6) -0.0061(6) -0.0072(7)
C2 0.0121(8) 0.0148(9) 0.0160(8) 0.0037(6) -0.0041(6) -0.0047(7)
C3 0.0091(8) 0.0106(8) 0.0197(8) 0.0014(6) -0.0059(6) -0.0025(7)
C4 0.0095(8) 0.0141(9) 0.0171(8) 0.0002(6) -0.0041(6) -0.0034(7)
C5 0.0262(10) 0.0208(10) 0.0191(9) 0.0052(7) -0.0051(7) -0.0124(8)
C6 0.0280(11) 0.0309(11) 0.0196(9) -0.0023(7) 0.0003(7) -0.0164(9)
C7 0.0323(12) 0.0281(12) 0.0304(11) -0.0059(8) 0.0098(8) -0.0118(10)
C8 0.0477(15) 0.0447(15) 0.0387(13) 0.0122(10) -0.0039(10) -0.0024(13)
C9 0.0251(10) 0.0143(9) 0.0112(8) 0.0015(6) -0.0075(7) -0.0086(8)
C10 0.0181(9) 0.0178(9) 0.0124(8) -0.0027(6) -0.0035(6) -0.0054(8)
C11 0.0173(9) 0.0196(9) 0.0099(8) 0.0013(6) -0.0063(6) -0.0084(7)
C12 0.0166(9) 0.0156(9) 0.0139(8) 0.0032(6) -0.0070(6) -0.0061(7)
C13 0.0188(9) 0.0256(10) 0.0207(9) 0.0034(7) -0.0049(7) -0.0081(8)
C14 0.0200(10) 0.0223(10) 0.0225(9) 0.0051(7) -0.0074(7) -0.0064(8)
C15 0.0209(10) 0.0236(10) 0.0254(10) 0.0053(7) -0.0082(7) -0.0065(8)
C16 0.0197(10) 0.0312(12) 0.0468(12) 0.0102(9) -0.0166(9) -0.0071(9)
C17 0.0134(9) 0.0238(10) 0.0241(10) 0.0039(7) -0.0028(7) -0.0052(8)
C18 0.0182(10) 0.0321(12) 0.0497(12) 0.0078(9) -0.0122(8) -0.0117(9)
C19 0.0216(11) 0.0461(14) 0.0411(12) 0.0181(10) -0.0136(9) -0.0020(10)

loop_
_atom_type_symbol
_atom_type_description
_atom_type_scat_dispersion_real
_atom_type_scat_dispersion_imag
_atom_type_scat_source
C C 0.0033 0.0016 'International Tables Vol C Tables 4.2.6.8 and 6.1.1.4'
H H 0.0000 0.0000 'International Tables Vol C Tables 4.2.6.8 and 6.1.1.4'
N N 0.0061 0.0033 'International Tables Vol C Tables 4.2.6.8 and 6.1.1.4'
O O 0.0106 0.0060 'International Tables Vol C Tables 4.2.6.8 and 6.1.1.4'
Zn Zn 0.2839 1.4301 'International Tables Vol C Tables 4.2.6.8 and 6.1.1.4'

loop_
_geom_angle_atom_site_label_1
_geom_angle_atom_site_label_2
_geom_angle_atom_site_label_3
_geom_angle
_geom_angle_site_symmetry_1
_geom_angle_site_symmetry_3
O1 Zn1 Zn1 75.74(4) . 2_567
O1 Zn1 O2 159.86(5) . 2_567
O1 Zn1 O6 87.88(5) . 2_567
O2 Zn1 Zn1 84.18(4) 2_567 2_567
O2 Zn1 O6 87.94(5) 2_567 2_567
O5 Zn1 Zn1 77.23(4) . 2_567
O5 Zn1 O1 89.61(5) . .
O5 Zn1 O2 87.46(5) . 2_567
O5 Zn1 O6 159.52(5) . 2_567
O6 Zn1 Zn1 82.46(4) 2_567 2_567
O9 Zn1 Zn1 176.95(4) . 2_567
O9 Zn1 O1 101.50(5) . .
O9 Zn1 O2 98.53(5) . 2_567
O9 Zn1 O5 104.23(5) . .
O9 Zn1 O6 96.19(5) . 2_567
C1 O1 Zn1 131.98(11) . .
C1 O2 Zn1 120.43(11) . 2_567
C4 O3 C5 118.11(13) . .
C7 O4 C8 111.89(18) . .
C9 O5 Zn1 131.17(11) . .
C9 O6 Zn1 122.62(11) . 2_567
C12 O7 C13 113.83(13) . .
C16 O8 C15 111.70(14) . .
C17 O9 Zn1 117.88(11) . .
C17 N1 C18 121.08(15) . .
C17 N1 C19 121.14(16) . .
C18 N1 C19 117.77(15) . .
O1 C1 C3 115.75(14) . .
O2 C1 O1 126.75(16) . .
O2 C1 C3 117.48(14) . .
C3 C2 H2 120.3 . .
C4 C2 H2 120.3 2_577 .
C4 C2 C3 119.46(15) 2_577 .
C2 C3 C1 119.39(14) . .
C4 C3 C1 119.99(14) . .
C4 C3 C2 120.57(15) . .
O3 C4 C2 124.98(14) . 2_577
O3 C4 C3 115.04(15) . .
C2 C4 C3 119.97(14) 2_577 .
O3 C5 H5A 110.5 . .
O3 C5 H5B 110.5 . .
O3 C5 C6 106.31(14) . .
H5A C5 H5B 108.7 . .
C6 C5 H5A 110.5 . .
C6 C5 H5B 110.5 . .
C5 C6 H6A 109.2 . .
C5 C6 H6B 109.2 . .
H6A C6 H6B 107.9 . .
C7 C6 C5 112.18(15) . .
C7 C6 H6A 109.2 . .
C7 C6 H6B 109.2 . .
O4 C7 C6 108.84(17) . .
O4 C7 H7A 109.9 . .
O4 C7 H7B 109.9 . .
C6 C7 H7A 109.9 . .
C6 C7 H7B 109.9 . .
H7A C7 H7B 108.3 . .
O4 C8 H8A 109.5 . .
O4 C8 H8B 109.5 . .
O4 C8 H8C 109.5 . .
H8A C8 H8B 109.5 . .
H8A C8 H8C 109.5 . .
H8B C8 H8C 109.5 . .
O5 C9 O6 126.35(14) . .
O5 C9 C11 116.68(15) . .
O6 C9 C11 116.93(15) . .
C11 C10 H10 119.4 . .
C12 C10 H10 119.4 2_566 .
C12 C10 C11 121.13(15) 2_566 .
C10 C11 C9 118.73(14) . .
C10 C11 C12 119.57(14) . .
C12 C11 C9 121.58(14) . .
O7 C12 C11 120.16(14) . .
C10 C12 O7 120.37(14) 2_566 .
C10 C12 C11 119.29(15) 2_566 .
O7 C13 H13A 110.1 . .
O7 C13 H13B 110.1 . .
O7 C13 C14 107.87(14) . .
H13A C13 H13B 108.4 . .
C14 C13 H13A 110.1 . .
C14 C13 H13B 110.1 . .
C13 C14 H14A 109.3 . .
C13 C14 H14B 109.3 . .
H14A C14 H14B 108.0 . .
C15 C14 C13 111.49(15) . .
C15 C14 H14A 109.3 . .
C15 C14 H14B 109.3 . .
O8 C15 C14 108.87(15) . .
O8 C15 H15A 109.9 . .
O8 C15 H15B 109.9 . .
C14 C15 H15A 109.9 . .
C14 C15 H15B 109.9 . .
H15A C15 H15B 108.3 . .
O8 C16 H16A 109.5 . .
O8 C16 H16B 109.5 . .
O8 C16 H16C 109.5 . .
H16A C16 H16B 109.5 . .
H16A C16 H16C 109.5 . .
H16B C16 H16C 109.5 . .
O9 C17 N1 123.87(17) . .
O9 C17 H17 118.1 . .
N1 C17 H17 118.1 . .
N1 C18 H18A 109.5 . .
N1 C18 H18B 109.5 . .
N1 C18 H18C 109.5 . .
H18A C18 H18B 109.5 . .
H18A C18 H18C 109.5 . .
H18B C18 H18C 109.5 . .
N1 C19 H19A 109.5 . .
N1 C19 H19B 109.5 . .
N1 C19 H19C 109.5 . .
H19A C19 H19B 109.5 . .
H19A C19 H19C 109.5 . .
H19B C19 H19C 109.5 . .

loop_
_geom_bond_atom_site_label_1
_geom_bond_atom_site_label_2
_geom_bond_distance
_geom_bond_site_symmetry_2
Zn1 Zn1 2.9433(4) 2_567
Zn1 O1 2.0306(12) .
Zn1 O2 2.0389(12) 2_567
Zn1 O5 2.0068(10) .
Zn1 O6 2.0392(11) 2_567
Zn1 O9 1.9846(11) .
O1 C1 1.2538(19) .
O2 Zn1 2.0389(12) 2_567
O2 C1 1.249(2) .
O3 C4 1.3757(18) .
O3 C5 1.4339(19) .
O4 C7 1.415(3) .
O4 C8 1.421(2) .
O5 C9 1.251(2) .
O6 Zn1 2.0392(11) 2_567
O6 C9 1.254(2) .
O7 C12 1.3842(19) .
O7 C13 1.436(2) .
O8 C15 1.421(2) .
O8 C16 1.408(2) .
O9 C17 1.2526(19) .
N1 C17 1.309(2) .
N1 C18 1.454(2) .
N1 C19 1.465(2) .
C1 C3 1.499(2) .
C2 H2 0.9500 .
C2 C3 1.397(2) .
C2 C4 1.382(2) 2_577
C3 C4 1.392(2) .
C4 C2 1.382(2) 2_577
C5 H5A 0.9900 .
C5 H5B 0.9900 .
C5 C6 1.516(2) .
C6 H6A 0.9900 .
C6 H6B 0.9900 .
C6 C7 1.508(3) .
C7 H7A 0.9900 .
C7 H7B 0.9900 .
C8 H8A 0.9800 .
C8 H8B 0.9800 .
C8 H8C 0.9800 .
C9 C11 1.504(2) .
C10 H10 0.9500 .
C10 C11 1.391(2) .
C10 C12 1.384(2) 2_566
C11 C12 1.397(2) .
C12 C10 1.384(2) 2_566
C13 H13A 0.9900 .
C13 H13B 0.9900 .
C13 C14 1.519(2) .
C14 H14A 0.9900 .
C14 H14B 0.9900 .
C14 C15 1.507(2) .
C15 H15A 0.9900 .
C15 H15B 0.9900 .
C16 H16A 0.9800 .
C16 H16B 0.9800 .
C16 H16C 0.9800 .
C17 H17 0.9500 .
C18 H18A 0.9800 .
C18 H18B 0.9800 .
C18 H18C 0.9800 .
C19 H19A 0.9800 .
C19 H19B 0.9800 .
C19 H19C 0.9800 .

loop_
_geom_torsion_atom_site_label_1
_geom_torsion_atom_site_label_2
_geom_torsion_atom_site_label_3
_geom_torsion_atom_site_label_4
_geom_torsion
_geom_torsion_site_symmetry_1
_geom_torsion_site_symmetry_4
Zn1 O1 C1 O2 -11.0(2) . .
Zn1 O1 C1 C3 167.50(10) . .
Zn1 O2 C1 O1 12.3(2) 2_567 .
Zn1 O2 C1 C3 -166.21(10) 2_567 .
Zn1 O5 C9 O6 -4.3(3) . .
Zn1 O5 C9 C11 173.33(11) . .
Zn1 O6 C9 O5 -0.1(3) 2_567 .
Zn1 O6 C9 C11 -177.76(11) 2_567 .
Zn1 O9 C17 N1 -165.43(14) . .
O1 C1 C3 C2 -98.35(17) . .
O1 C1 C3 C4 79.06(18) . .
O2 C1 C3 C2 80.32(19) . .
O2 C1 C3 C4 -102.27(18) . .
O3 C5 C6 C7 -61.88(19) . .
O5 C9 C11 C10 -132.69(17) . .
O5 C9 C11 C12 43.3(2) . .
O6 C9 C11 C10 45.2(2) . .
O6 C9 C11 C12 -138.82(17) . .
O7 C13 C14 C15 -178.37(13) . .
C1 C3 C4 O3 4.2(2) . .
C1 C3 C4 C2 -176.91(14) . 2_577
C2 C3 C4 O3 -178.45(13) . .
C2 C3 C4 C2 0.5(3) . 2_577
C4 O3 C5 C6 162.67(14) . .
C4 C2 C3 C1 176.92(14) 2_577 .
C4 C2 C3 C4 -0.5(3) 2_577 .
C5 O3 C4 C2 21.7(2) . 2_577
C5 O3 C4 C3 -159.45(14) . .
C5 C6 C7 O4 -62.63(19) . .
C8 O4 C7 C6 165.96(15) . .
C9 C11 C12 O7 9.8(3) . .
C9 C11 C12 C10 -175.02(15) . 2_566
C10 C11 C12 O7 -174.24(15) . .
C10 C11 C12 C10 1.0(3) . 2_566
C12 O7 C13 C14 165.33(13) . .
C12 C10 C11 C9 175.12(15) 2_566 .
C12 C10 C11 C12 -1.0(3) 2_566 .
C13 O7 C12 C10 80.75(19) . 2_566
C13 O7 C12 C11 -104.11(18) . .
C13 C14 C15 O8 179.34(15) . .
C16 O8 C15 C14 179.21(15) . .
C18 N1 C17 O9 0.1(3) . .
C19 N1 C17 O9 179.31(17) . .
